data_4304409
loop_
_publ_author_name
'Azwana R. Sadique'
'William W. Brennessel'
'Patrick L. Holland'

_publ_section_title
;
Reduction of CO2 to CO Using Low-Coordinate Iron: Formation of a
Four-Coordinate Iron Dicarbonyl Complex and a Bridging Carbonate Complex
;
_journal_name_full 'Inorganic Chemistry'
_journal_page_first 784
_journal_page_last 786
_journal_paper_doi 10.1021/ic701914m
_journal_volume 47
_journal_year 2008
_chemical_formula_moiety 'C37 H53 Fe N2 O2'
_chemical_formula_sum 'C37 H53 Fe N2 O2'
_chemical_formula_weight 613.66
_chemical_name_common holas21
_chemical_name_systematic
;
 ?
;
_space_group_IT_number 2
_symmetry_cell_setting triclinic
_symmetry_space_group_name_Hall '-P 1'
_symmetry_space_group_name_H-M 'P -1'
_atom_sites_solution_hydrogens geom
_atom_sites_solution_primary direct
_atom_sites_solution_secondary difmap
_audit_creation_method SHELXL-97
_cell_angle_alpha 97.960(2)
_cell_angle_beta 97.261(2)
_cell_angle_gamma 111.231(1)
_cell_formula_units_Z 2
_cell_length_a 9.5152(10)
_cell_length_b 12.3578(13)
_cell_length_c 16.0411(17)
_cell_measurement_reflns_used 3712
_cell_measurement_temperature 100.0(1)
_cell_volume 1709.1(3)
_computing_cell_refinement 'SAINT (Bruker, 2006)'
_computing_data_collection 'APEX2 (Bruker, 2006)'
_computing_data_reduction 'SAINT (Bruker, 2006)'
_computing_molecular_graphics 'SHELXTL (Bruker, 2000)'
_computing_publication_material 'SHELXTL (Bruker, 2000)'
_computing_structure_refinement 'SHELXL-97 (Sheldrick, 1997)'
_computing_structure_solution 'SIR97 (Altomare et al., 1999)'
_diffrn_ambient_temperature 100.0(1)
_diffrn_measured_fraction_theta_full 0.990
_diffrn_measured_fraction_theta_max 0.990
_diffrn_measurement_device_type 'Bruker SMART APEX II CCD Platform'
_diffrn_measurement_method 'area detector, \w scans per \f'
_diffrn_radiation_monochromator graphite
_diffrn_radiation_source 'fine-focus sealed tube'
_diffrn_radiation_type MoK\a
_diffrn_radiation_wavelength 0.71073
_diffrn_reflns_av_R_equivalents 0.0328
_diffrn_reflns_av_sigmaI/netI 0.0448
_diffrn_reflns_limit_h_max 13
_diffrn_reflns_limit_h_min -13
_diffrn_reflns_limit_k_max 18
_diffrn_reflns_limit_k_min -18
_diffrn_reflns_limit_l_max 23
_diffrn_reflns_limit_l_min -23
_diffrn_reflns_number 28923
_diffrn_reflns_theta_full 31.51
_diffrn_reflns_theta_max 31.51
_diffrn_reflns_theta_min 1.80
_exptl_absorpt_coefficient_mu 0.474
_exptl_absorpt_correction_T_max 0.9630
_exptl_absorpt_correction_T_min 0.8866
_exptl_absorpt_correction_type multi-scan
_exptl_absorpt_process_details 'SADABS (Blessing, 1995)'
_exptl_crystal_colour 'pale green'
_exptl_crystal_density_diffrn 1.192
_exptl_crystal_density_method 'not measured'
_exptl_crystal_description block
_exptl_crystal_F_000 662
_exptl_crystal_size_max 0.26
_exptl_crystal_size_mid 0.14
_exptl_crystal_size_min 0.08
_refine_diff_density_max 1.415
_refine_diff_density_min -1.052
_refine_diff_density_rms 0.065
_refine_ls_extinction_method none
_refine_ls_goodness_of_fit_ref 1.015
_refine_ls_hydrogen_treatment constr
_refine_ls_matrix_type full
_refine_ls_number_parameters 393
_refine_ls_number_reflns 11253
_refine_ls_number_restraints 0
_refine_ls_restrained_S_all 1.015
_refine_ls_R_factor_all 0.0681
_refine_ls_R_factor_gt 0.0449
_refine_ls_shift/su_max 0.001
_refine_ls_shift/su_mean 0.000
_refine_ls_structure_factor_coef Fsqd
_refine_ls_weighting_details 'calc w=1/[\s^2^(Fo^2^)+(0.0531P)^2^+0.9937P] where P=(Fo^2^+2Fc^2^)/3'
_refine_ls_weighting_scheme calc
_refine_ls_wR_factor_gt 0.1095
_refine_ls_wR_factor_ref 0.1212
_reflns_number_gt 8446
_reflns_number_total 11253
_reflns_threshold_expression >2sigma(I)
_cod_data_source_file ic701914m-file002_1.cif
_cod_data_source_block 1
_cod_database_code 4304409

loop_
_symmetry_equiv_pos_as_xyz
'x, y, z'
'-x, -y, -z'

loop_
_atom_site_label
_atom_site_type_symbol
_atom_site_fract_x
_atom_site_fract_y
_atom_site_fract_z
_atom_site_U_iso_or_equiv
_atom_site_adp_type
_atom_site_occupancy
_atom_site_symmetry_multiplicity
_atom_site_calc_flag
_atom_site_refinement_flags
_atom_site_disorder_assembly
_atom_site_disorder_group
Fe1 Fe 0.26513(3) 0.917623(19) 0.295621(16) 0.01960(6) Uani 1 1 d . . .
C1 C 0.39314(19) 0.84214(14) 0.29163(12) 0.0249(3) Uani 1 1 d . . .
O1 O 0.48769(14) 0.80496(11) 0.28974(10) 0.0352(3) Uani 1 1 d . . .
C2 C 0.4326(2) 1.03164(15) 0.36195(12) 0.0265(3) Uani 1 1 d . . .
O2 O 0.54588(16) 1.09596(13) 0.40573(10) 0.0416(4) Uani 1 1 d . . .
N11 N 0.08574(14) 0.77454(10) 0.23730(8) 0.0164(2) Uani 1 1 d . . .
N21 N 0.15512(15) 1.02332(11) 0.28130(8) 0.0173(2) Uani 1 1 d . . .
C11 C -0.20754(17) 0.65080(13) 0.18282(10) 0.0197(3) Uani 1 1 d . . .
C21 C -0.05906(17) 0.76719(12) 0.21626(10) 0.0175(3) Uani 1 1 d . . .
C31 C -0.09184(18) 0.86965(13) 0.22635(11) 0.0206(3) Uani 1 1 d . . .
H31A H -0.1983 0.8551 0.2164 0.025 Uiso 1 1 calc R . .
C41 C 0.00590(17) 0.99011(13) 0.24861(10) 0.0183(3) Uani 1 1 d . . .
C51 C -0.08056(18) 1.07344(13) 0.22987(11) 0.0205(3) Uani 1 1 d . . .
C61 C -0.29456(19) 0.63195(14) 0.25768(12) 0.0258(3) Uani 1 1 d . . .
H61A H -0.3937 0.5651 0.2379 0.039 Uiso 1 1 calc R . .
H61B H -0.3116 0.7037 0.2785 0.039 Uiso 1 1 calc R . .
H61C H -0.2337 0.6150 0.3043 0.039 Uiso 1 1 calc R . .
C71 C -0.18782(19) 0.53466(13) 0.15077(11) 0.0228(3) Uani 1 1 d . . .
H71A H -0.2891 0.4704 0.1303 0.034 Uiso 1 1 calc R . .
H71B H -0.1312 0.5153 0.1979 0.034 Uiso 1 1 calc R . .
H71C H -0.1306 0.5444 0.1038 0.034 Uiso 1 1 calc R . .
C81 C -0.3120(2) 0.66619(16) 0.10716(12) 0.0300(4) Uani 1 1 d . . .
H81A H -0.3970 0.5902 0.0823 0.045 Uiso 1 1 calc R . .
H81B H -0.2521 0.6933 0.0633 0.045 Uiso 1 1 calc R . .
H81C H -0.3532 0.7248 0.1279 0.045 Uiso 1 1 calc R . .
C91 C -0.1996(2) 1.05997(15) 0.28857(13) 0.0278(4) Uani 1 1 d . . .
H91A H -0.2734 0.9776 0.2763 0.042 Uiso 1 1 calc R . .
H91B H -0.2539 1.1121 0.2781 0.042 Uiso 1 1 calc R . .
H91C H -0.1471 1.0816 0.3487 0.042 Uiso 1 1 calc R . .
C101 C -0.1638(2) 1.03293(15) 0.13496(12) 0.0278(3) Uani 1 1 d . . .
H10A H -0.2390 0.9513 0.1256 0.042 Uiso 1 1 calc R . .
H10B H -0.0885 1.0369 0.0979 0.042 Uiso 1 1 calc R . .
H10C H -0.2167 1.0850 0.1213 0.042 Uiso 1 1 calc R . .
C111 C 0.01289(19) 1.20723(13) 0.24140(12) 0.0245(3) Uani 1 1 d . . .
H11A H 0.0626 1.2399 0.3017 0.037 Uiso 1 1 calc R . .
H11B H -0.0558 1.2465 0.2242 0.037 Uiso 1 1 calc R . .
H11C H 0.0914 1.2204 0.2056 0.037 Uiso 1 1 calc R . .
C12 C 0.12968(16) 0.67499(12) 0.21495(10) 0.0170(3) Uani 1 1 d . . .
C22 C 0.13703(17) 0.60286(13) 0.27500(10) 0.0186(3) Uani 1 1 d . . .
C32 C 0.19766(19) 0.51710(13) 0.25505(11) 0.0239(3) Uani 1 1 d . . .
H32A H 0.2045 0.4681 0.2948 0.029 Uiso 1 1 calc R . .
C42 C 0.2479(2) 0.50209(14) 0.17888(12) 0.0260(3) Uani 1 1 d . . .
H42A H 0.2869 0.4422 0.1662 0.031 Uiso 1 1 calc R . .
C52 C 0.24134(19) 0.57443(15) 0.12080(12) 0.0251(3) Uani 1 1 d . . .
H52A H 0.2757 0.5633 0.0684 0.030 Uiso 1 1 calc R . .
C62 C 0.18488(18) 0.66356(13) 0.13824(10) 0.0203(3) Uani 1 1 d . . .
C72 C 0.0856(2) 0.61717(14) 0.36025(11) 0.0231(3) Uani 1 1 d . . .
H72A H 0.0319 0.6733 0.3592 0.028 Uiso 1 1 calc R . .
C82 C -0.0275(2) 0.50028(16) 0.37609(13) 0.0307(4) Uani 1 1 d . . .
H82A H -0.1127 0.4636 0.3268 0.046 Uiso 1 1 calc R . .
H82B H -0.0676 0.5160 0.4278 0.046 Uiso 1 1 calc R . .
H82C H 0.0255 0.4465 0.3838 0.046 Uiso 1 1 calc R . .
C92 C 0.2236(2) 0.6713(2) 0.43509(13) 0.0400(5) Uani 1 1 d . . .
H92A H 0.2923 0.7485 0.4268 0.060 Uiso 1 1 calc R . .
H92B H 0.2793 0.6184 0.4372 0.060 Uiso 1 1 calc R . .
H92C H 0.1873 0.6814 0.4890 0.060 Uiso 1 1 calc R . .
C102 C 0.1918(2) 0.74824(15) 0.07683(11) 0.0245(3) Uani 1 1 d . . .
H10D H 0.1816 0.8199 0.1083 0.029 Uiso 1 1 calc R . .
C112 C 0.0602(2) 0.6930(2) -0.00121(14) 0.0404(5) Uani 1 1 d . . .
H11D H 0.0702 0.7491 -0.0399 0.061 Uiso 1 1 calc R . .
H11E H -0.0382 0.6746 0.0178 0.061 Uiso 1 1 calc R . .
H11F H 0.0645 0.6201 -0.0315 0.061 Uiso 1 1 calc R . .
C122 C 0.3447(2) 0.7888(2) 0.04578(14) 0.0386(5) Uani 1 1 d . . .
H12A H 0.3505 0.8511 0.0131 0.058 Uiso 1 1 calc R . .
H12B H 0.3520 0.7215 0.0090 0.058 Uiso 1 1 calc R . .
H12C H 0.4297 0.8197 0.0953 0.058 Uiso 1 1 calc R . .
C13 C 0.25808(18) 1.14657(12) 0.30737(10) 0.0188(3) Uani 1 1 d . . .
C23 C 0.35107(18) 1.19988(13) 0.25099(10) 0.0204(3) Uani 1 1 d . . .
C33 C 0.4624(2) 1.31408(15) 0.28114(12) 0.0289(4) Uani 1 1 d . . .
H33A H 0.5267 1.3516 0.2442 0.035 Uiso 1 1 calc R . .
C43 C 0.4808(2) 1.37364(16) 0.36424(14) 0.0371(4) Uani 1 1 d . . .
H43A H 0.5577 1.4511 0.3839 0.045 Uiso 1 1 calc R . .
C53 C 0.3872(2) 1.32032(16) 0.41847(12) 0.0332(4) Uani 1 1 d . . .
H53A H 0.4002 1.3621 0.4751 0.040 Uiso 1 1 calc R . .
C63 C 0.2740(2) 1.20639(14) 0.39158(11) 0.0242(3) Uani 1 1 d . . .
C73 C 0.33492(19) 1.13618(14) 0.15984(11) 0.0224(3) Uani 1 1 d . . .
H73A H 0.2415 1.0610 0.1479 0.027 Uiso 1 1 calc R . .
C83 C 0.3142(2) 1.20848(17) 0.09211(12) 0.0313(4) Uani 1 1 d . . .
H83A H 0.2995 1.1619 0.0347 0.047 Uiso 1 1 calc R . .
H83B H 0.4058 1.2818 0.1013 0.047 Uiso 1 1 calc R . .
H83C H 0.2242 1.2280 0.0971 0.047 Uiso 1 1 calc R . .
C93 C 0.4730(2) 1.10340(19) 0.15043(14) 0.0367(4) Uani 1 1 d . . .
H93A H 0.4605 1.0632 0.0912 0.055 Uiso 1 1 calc R . .
H93B H 0.4802 1.0505 0.1896 0.055 Uiso 1 1 calc R . .
H93C H 0.5670 1.1755 0.1644 0.055 Uiso 1 1 calc R . .
C103 C 0.1736(2) 1.15016(17) 0.45330(11) 0.0293(4) Uani 1 1 d . . .
H10E H 0.0884 1.0766 0.4192 0.035 Uiso 1 1 calc R . .
C113 C 0.0995(3) 1.2308(2) 0.49445(15) 0.0439(5) Uani 1 1 d . . .
H11G H 0.0270 1.1876 0.5281 0.066 Uiso 1 1 calc R . .
H11H H 0.0447 1.2549 0.4494 0.066 Uiso 1 1 calc R . .
H11I H 0.1796 1.3012 0.5320 0.066 Uiso 1 1 calc R . .
C123 C 0.2609(3) 1.1133(3) 0.52300(15) 0.0512(6) Uani 1 1 d . . .
H12D H 0.1944 1.0829 0.5634 0.077 Uiso 1 1 calc R . .
H12E H 0.3522 1.1821 0.5537 0.077 Uiso 1 1 calc R . .
H12F H 0.2923 1.0514 0.4967 0.077 Uiso 1 1 calc R . .

loop_
_atom_site_aniso_label
_atom_site_aniso_U_11
_atom_site_aniso_U_22
_atom_site_aniso_U_33
_atom_site_aniso_U_23
_atom_site_aniso_U_13
_atom_site_aniso_U_12
Fe1 0.01700(10) 0.01189(10) 0.02894(13) 0.00577(8) 0.00208(8) 0.00461(7)
C1 0.0200(7) 0.0142(6) 0.0357(9) 0.0034(6) 0.0006(6) 0.0030(5)
O1 0.0212(6) 0.0227(6) 0.0582(9) 0.0015(6) -0.0002(6) 0.0092(5)
C2 0.0262(8) 0.0225(7) 0.0307(9) 0.0022(6) 0.0007(7) 0.0119(6)
O2 0.0301(7) 0.0342(7) 0.0489(9) -0.0122(6) -0.0105(6) 0.0126(6)
N11 0.0177(6) 0.0116(5) 0.0209(6) 0.0053(4) 0.0042(5) 0.0060(4)
N21 0.0201(6) 0.0121(5) 0.0195(6) 0.0047(4) 0.0045(5) 0.0053(4)
C11 0.0179(7) 0.0138(6) 0.0255(8) 0.0045(5) 0.0016(6) 0.0045(5)
C21 0.0188(6) 0.0138(6) 0.0204(7) 0.0063(5) 0.0046(5) 0.0056(5)
C31 0.0176(7) 0.0144(6) 0.0309(8) 0.0077(6) 0.0055(6) 0.0061(5)
C41 0.0198(7) 0.0142(6) 0.0228(7) 0.0060(5) 0.0070(6) 0.0070(5)
C51 0.0208(7) 0.0142(6) 0.0287(8) 0.0080(6) 0.0065(6) 0.0074(5)
C61 0.0227(7) 0.0167(7) 0.0363(9) 0.0062(6) 0.0093(7) 0.0040(6)
C71 0.0216(7) 0.0149(6) 0.0279(8) 0.0017(6) 0.0020(6) 0.0041(5)
C81 0.0277(8) 0.0238(8) 0.0347(10) 0.0068(7) -0.0061(7) 0.0091(7)
C91 0.0261(8) 0.0239(8) 0.0418(10) 0.0141(7) 0.0149(7) 0.0138(6)
C101 0.0313(9) 0.0219(7) 0.0319(9) 0.0090(7) 0.0011(7) 0.0125(7)
C111 0.0257(8) 0.0157(7) 0.0357(9) 0.0098(6) 0.0074(7) 0.0099(6)
C12 0.0166(6) 0.0122(6) 0.0213(7) 0.0032(5) 0.0026(5) 0.0050(5)
C22 0.0190(7) 0.0129(6) 0.0223(7) 0.0043(5) 0.0018(6) 0.0048(5)
C32 0.0245(7) 0.0151(6) 0.0326(9) 0.0069(6) 0.0022(6) 0.0087(6)
C42 0.0250(8) 0.0175(7) 0.0365(9) 0.0028(6) 0.0046(7) 0.0108(6)
C52 0.0249(8) 0.0217(7) 0.0293(8) 0.0015(6) 0.0075(6) 0.0102(6)
C62 0.0202(7) 0.0172(6) 0.0230(7) 0.0045(5) 0.0050(6) 0.0064(5)
C72 0.0282(8) 0.0179(7) 0.0237(8) 0.0080(6) 0.0052(6) 0.0080(6)
C82 0.0358(9) 0.0238(8) 0.0334(9) 0.0138(7) 0.0107(8) 0.0084(7)
C92 0.0379(11) 0.0465(12) 0.0239(9) 0.0045(8) 0.0013(8) 0.0051(9)
C102 0.0297(8) 0.0225(7) 0.0240(8) 0.0080(6) 0.0111(7) 0.0101(6)
C112 0.0376(10) 0.0452(12) 0.0345(10) 0.0208(9) 0.0014(8) 0.0087(9)
C122 0.0324(10) 0.0417(11) 0.0429(11) 0.0201(9) 0.0158(9) 0.0087(8)
C13 0.0209(7) 0.0126(6) 0.0219(7) 0.0040(5) 0.0025(6) 0.0058(5)
C23 0.0208(7) 0.0156(6) 0.0244(8) 0.0063(5) 0.0042(6) 0.0059(5)
C33 0.0285(8) 0.0182(7) 0.0347(9) 0.0076(6) 0.0053(7) 0.0022(6)
C43 0.0395(10) 0.0180(8) 0.0392(11) 0.0001(7) -0.0005(8) -0.0010(7)
C53 0.0429(11) 0.0219(8) 0.0263(9) -0.0029(6) 0.0000(8) 0.0076(7)
C63 0.0315(8) 0.0195(7) 0.0217(8) 0.0034(6) 0.0030(6) 0.0112(6)
C73 0.0258(8) 0.0182(7) 0.0247(8) 0.0071(6) 0.0095(6) 0.0079(6)
C83 0.0431(10) 0.0316(9) 0.0269(9) 0.0114(7) 0.0106(8) 0.0199(8)
C93 0.0420(11) 0.0438(11) 0.0395(11) 0.0181(9) 0.0188(9) 0.0270(9)
C103 0.0403(10) 0.0301(9) 0.0221(8) 0.0061(7) 0.0094(7) 0.0174(8)
C113 0.0611(14) 0.0427(12) 0.0365(11) 0.0051(9) 0.0205(10) 0.0273(11)
C123 0.0574(15) 0.0733(17) 0.0406(12) 0.0335(12) 0.0181(11) 0.0348(13)

loop_
_atom_type_symbol
_atom_type_description
_atom_type_scat_dispersion_real
_atom_type_scat_dispersion_imag
_atom_type_scat_source
C C 0.0033 0.0016 'International Tables Vol C Tables 4.2.6.8 and 6.1.1.4'
H H 0.0000 0.0000 'International Tables Vol C Tables 4.2.6.8 and 6.1.1.4'
N N 0.0061 0.0033 'International Tables Vol C Tables 4.2.6.8 and 6.1.1.4'
O O 0.0106 0.0060 'International Tables Vol C Tables 4.2.6.8 and 6.1.1.4'
Fe Fe 0.3463 0.8444 'International Tables Vol C Tables 4.2.6.8 and 6.1.1.4'

loop_
_geom_angle_atom_site_label_1
_geom_angle_atom_site_label_2
_geom_angle_atom_site_label_3
_geom_angle
_geom_angle_site_symmetry_1
_geom_angle_site_symmetry_3
_geom_angle_publ_flag
C1 Fe1 C2 81.44(8) . . ?
C1 Fe1 N21 165.66(7) . . ?
C2 Fe1 N21 94.12(7) . . ?
C1 Fe1 N11 92.82(6) . . ?
C2 Fe1 N11 169.74(7) . . ?
N21 Fe1 N11 93.43(5) . . ?
O1 C1 Fe1 172.81(14) . . ?
O2 C2 Fe1 172.91(16) . . ?
C21 N11 C12 122.60(12) . . ?
C21 N11 Fe1 126.20(10) . . ?
C12 N11 Fe1 111.14(9) . . ?
C41 N21 C13 122.23(12) . . ?
C41 N21 Fe1 126.31(10) . . ?
C13 N21 Fe1 111.40(10) . . ?
C61 C11 C71 107.49(13) . . ?
C61 C11 C81 108.41(14) . . ?
C71 C11 C81 105.29(13) . . ?
C61 C11 C21 106.55(13) . . ?
C71 C11 C21 118.33(13) . . ?
C81 C11 C21 110.44(12) . . ?
N11 C21 C31 120.54(13) . . ?
N11 C21 C11 126.83(13) . . ?
C31 C21 C11 112.59(13) . . ?
C21 C31 C41 131.00(14) . . ?
C21 C31 H31A 114.5 . . ?
C41 C31 H31A 114.5 . . ?
N21 C41 C31 120.74(13) . . ?
N21 C41 C51 126.86(13) . . ?
C31 C41 C51 112.40(13) . . ?
C111 C51 C91 106.35(13) . . ?
C111 C51 C101 105.27(13) . . ?
C91 C51 C101 109.60(14) . . ?
C111 C51 C41 119.02(13) . . ?
C91 C51 C41 108.41(12) . . ?
C101 C51 C41 107.94(13) . . ?
C11 C61 H61A 109.5 . . ?
C11 C61 H61B 109.5 . . ?
H61A C61 H61B 109.5 . . ?
C11 C61 H61C 109.5 . . ?
H61A C61 H61C 109.5 . . ?
H61B C61 H61C 109.5 . . ?
C11 C71 H71A 109.5 . . ?
C11 C71 H71B 109.5 . . ?
H71A C71 H71B 109.5 . . ?
C11 C71 H71C 109.5 . . ?
H71A C71 H71C 109.5 . . ?
H71B C71 H71C 109.5 . . ?
C11 C81 H81A 109.5 . . ?
C11 C81 H81B 109.5 . . ?
H81A C81 H81B 109.5 . . ?
C11 C81 H81C 109.5 . . ?
H81A C81 H81C 109.5 . . ?
H81B C81 H81C 109.5 . . ?
C51 C91 H91A 109.5 . . ?
C51 C91 H91B 109.5 . . ?
H91A C91 H91B 109.5 . . ?
C51 C91 H91C 109.5 . . ?
H91A C91 H91C 109.5 . . ?
H91B C91 H91C 109.5 . . ?
C51 C101 H10A 109.5 . . ?
C51 C101 H10B 109.5 . . ?
H10A C101 H10B 109.5 . . ?
C51 C101 H10C 109.5 . . ?
H10A C101 H10C 109.5 . . ?
H10B C101 H10C 109.5 . . ?
C51 C111 H11A 109.5 . . ?
C51 C111 H11B 109.5 . . ?
H11A C111 H11B 109.5 . . ?
C51 C111 H11C 109.5 . . ?
H11A C111 H11C 109.5 . . ?
H11B C111 H11C 109.5 . . ?
C62 C12 C22 121.43(14) . . ?
C62 C12 N11 118.12(13) . . ?
C22 C12 N11 119.83(13) . . ?
C32 C22 C12 117.92(15) . . ?
C32 C22 C72 119.43(14) . . ?
C12 C22 C72 122.63(13) . . ?
C42 C32 C22 121.44(15) . . ?
C42 C32 H32A 119.3 . . ?
C22 C32 H32A 119.3 . . ?
C32 C42 C52 120.01(15) . . ?
C32 C42 H42A 120.0 . . ?
C52 C42 H42A 120.0 . . ?
C42 C52 C62 121.03(16) . . ?
C42 C52 H52A 119.5 . . ?
C62 C52 H52A 119.5 . . ?
C52 C62 C12 118.10(14) . . ?
C52 C62 C102 119.76(15) . . ?
C12 C62 C102 122.07(14) . . ?
C22 C72 C82 112.74(14) . . ?
C22 C72 C92 111.23(15) . . ?
C82 C72 C92 109.57(15) . . ?
C22 C72 H72A 107.7 . . ?
C82 C72 H72A 107.7 . . ?
C92 C72 H72A 107.7 . . ?
C72 C82 H82A 109.5 . . ?
C72 C82 H82B 109.5 . . ?
H82A C82 H82B 109.5 . . ?
C72 C82 H82C 109.5 . . ?
H82A C82 H82C 109.5 . . ?
H82B C82 H82C 109.5 . . ?
C72 C92 H92A 109.5 . . ?
C72 C92 H92B 109.5 . . ?
H92A C92 H92B 109.5 . . ?
C72 C92 H92C 109.5 . . ?
H92A C92 H92C 109.5 . . ?
H92B C92 H92C 109.5 . . ?
C62 C102 C122 112.00(15) . . ?
C62 C102 C112 111.89(14) . . ?
C122 C102 C112 108.98(16) . . ?
C62 C102 H10D 107.9 . . ?
C122 C102 H10D 107.9 . . ?
C112 C102 H10D 107.9 . . ?
C102 C112 H11D 109.5 . . ?
C102 C112 H11E 109.5 . . ?
H11D C112 H11E 109.5 . . ?
C102 C112 H11F 109.5 . . ?
H11D C112 H11F 109.5 . . ?
H11E C112 H11F 109.5 . . ?
C102 C122 H12A 109.5 . . ?
C102 C122 H12B 109.5 . . ?
H12A C122 H12B 109.5 . . ?
C102 C122 H12C 109.5 . . ?
H12A C122 H12C 109.5 . . ?
H12B C122 H12C 109.5 . . ?
C23 C13 C63 121.58(14) . . ?
C23 C13 N21 119.03(13) . . ?
C63 C13 N21 119.07(14) . . ?
C33 C23 C13 118.10(15) . . ?
C33 C23 C73 119.83(14) . . ?
C13 C23 C73 122.07(13) . . ?
C43 C33 C23 121.01(17) . . ?
C43 C33 H33A 119.5 . . ?
C23 C33 H33A 119.5 . . ?
C53 C43 C33 120.09(16) . . ?
C53 C43 H43A 120.0 . . ?
C33 C43 H43A 120.0 . . ?
C43 C53 C63 121.24(17) . . ?
C43 C53 H53A 119.4 . . ?
C63 C53 H53A 119.4 . . ?
C53 C63 C13 117.98(16) . . ?
C53 C63 C103 119.78(16) . . ?
C13 C63 C103 122.24(15) . . ?
C23 C73 C93 110.95(15) . . ?
C23 C73 C83 113.00(13) . . ?
C93 C73 C83 109.32(14) . . ?
C23 C73 H73A 107.8 . . ?
C93 C73 H73A 107.8 . . ?
C83 C73 H73A 107.8 . . ?
C73 C83 H83A 109.5 . . ?
C73 C83 H83B 109.5 . . ?
H83A C83 H83B 109.5 . . ?
C73 C83 H83C 109.5 . . ?
H83A C83 H83C 109.5 . . ?
H83B C83 H83C 109.5 . . ?
C73 C93 H93A 109.5 . . ?
C73 C93 H93B 109.5 . . ?
H93A C93 H93B 109.5 . . ?
C73 C93 H93C 109.5 . . ?
H93A C93 H93C 109.5 . . ?
H93B C93 H93C 109.5 . . ?
C63 C103 C123 112.30(17) . . ?
C63 C103 C113 112.45(16) . . ?
C123 C103 C113 109.91(18) . . ?
C63 C103 H10E 107.3 . . ?
C123 C103 H10E 107.3 . . ?
C113 C103 H10E 107.3 . . ?
C103 C113 H11G 109.5 . . ?
C103 C113 H11H 109.5 . . ?
H11G C113 H11H 109.5 . . ?
C103 C113 H11I 109.5 . . ?
H11G C113 H11I 109.5 . . ?
H11H C113 H11I 109.5 . . ?
C103 C123 H12D 109.5 . . ?
C103 C123 H12E 109.5 . . ?
H12D C123 H12E 109.5 . . ?
C103 C123 H12F 109.5 . . ?
H12D C123 H12F 109.5 . . ?
H12E C123 H12F 109.5 . . ?

loop_
_geom_bond_atom_site_label_1
_geom_bond_atom_site_label_2
_geom_bond_distance
_geom_bond_site_symmetry_2
_geom_bond_publ_flag
Fe1 C1 1.7843(17) . ?
Fe1 C2 1.7851(18) . ?
Fe1 N21 1.9666(13) . ?
Fe1 N11 1.9666(13) . ?
C1 O1 1.151(2) . ?
C2 O2 1.149(2) . ?
N11 C21 1.3431(19) . ?
N11 C12 1.4509(18) . ?
N21 C41 1.338(2) . ?
N21 C13 1.4470(18) . ?
C11 C61 1.540(2) . ?
C11 C71 1.541(2) . ?
C11 C81 1.547(2) . ?
C11 C21 1.573(2) . ?
C21 C31 1.403(2) . ?
C31 C41 1.405(2) . ?
C31 H31A 0.9500 . ?
C41 C51 1.570(2) . ?
C51 C111 1.539(2) . ?
C51 C91 1.541(2) . ?
C51 C101 1.547(2) . ?
C61 H61A 0.9800 . ?
C61 H61B 0.9800 . ?
C61 H61C 0.9800 . ?
C71 H71A 0.9800 . ?
C71 H71B 0.9800 . ?
C71 H71C 0.9800 . ?
C81 H81A 0.9800 . ?
C81 H81B 0.9800 . ?
C81 H81C 0.9800 . ?
C91 H91A 0.9800 . ?
C91 H91B 0.9800 . ?
C91 H91C 0.9800 . ?
C101 H10A 0.9800 . ?
C101 H10B 0.9800 . ?
C101 H10C 0.9800 . ?
C111 H11A 0.9800 . ?
C111 H11B 0.9800 . ?
C111 H11C 0.9800 . ?
C12 C62 1.407(2) . ?
C12 C22 1.412(2) . ?
C22 C32 1.398(2) . ?
C22 C72 1.518(2) . ?
C32 C42 1.380(3) . ?
C32 H32A 0.9500 . ?
C42 C52 1.388(2) . ?
C42 H42A 0.9500 . ?
C52 C62 1.400(2) . ?
C52 H52A 0.9500 . ?
C62 C102 1.524(2) . ?
C72 C82 1.534(2) . ?
C72 C92 1.535(3) . ?
C72 H72A 1.0000 . ?
C82 H82A 0.9800 . ?
C82 H82B 0.9800 . ?
C82 H82C 0.9800 . ?
C92 H92A 0.9800 . ?
C92 H92B 0.9800 . ?
C92 H92C 0.9800 . ?
C102 C122 1.530(3) . ?
C102 C112 1.533(3) . ?
C102 H10D 1.0000 . ?
C112 H11D 0.9800 . ?
C112 H11E 0.9800 . ?
C112 H11F 0.9800 . ?
C122 H12A 0.9800 . ?
C122 H12B 0.9800 . ?
C122 H12C 0.9800 . ?
C13 C23 1.407(2) . ?
C13 C63 1.409(2) . ?
C23 C33 1.395(2) . ?
C23 C73 1.523(2) . ?
C33 C43 1.388(3) . ?
C33 H33A 0.9500 . ?
C43 C53 1.383(3) . ?
C43 H43A 0.9500 . ?
C53 C63 1.394(2) . ?
C53 H53A 0.9500 . ?
C63 C103 1.524(2) . ?
C73 C93 1.527(2) . ?
C73 C83 1.536(2) . ?
C73 H73A 1.0000 . ?
C83 H83A 0.9800 . ?
C83 H83B 0.9800 . ?
C83 H83C 0.9800 . ?
C93 H93A 0.9800 . ?
C93 H93B 0.9800 . ?
C93 H93C 0.9800 . ?
C103 C123 1.526(3) . ?
C103 C113 1.540(3) . ?
C103 H10E 1.0000 . ?
C113 H11G 0.9800 . ?
C113 H11H 0.9800 . ?
C113 H11I 0.9800 . ?
C123 H12D 0.9800 . ?
C123 H12E 0.9800 . ?
C123 H12F 0.9800 . ?

loop_
_geom_torsion_atom_site_label_1
_geom_torsion_atom_site_label_2
_geom_torsion_atom_site_label_3
_geom_torsion_atom_site_label_4
_geom_torsion
_geom_torsion_site_symmetry_1
_geom_torsion_site_symmetry_2
_geom_torsion_site_symmetry_3
_geom_torsion_site_symmetry_4
_geom_torsion_publ_flag
C2 Fe1 C1 O1 -32.1(14) . . . . ?
N21 Fe1 C1 O1 40.7(15) . . . . ?
N11 Fe1 C1 O1 156.4(14) . . . . ?
C1 Fe1 C2 O2 -19.5(14) . . . . ?
N21 Fe1 C2 O2 174.2(14) . . . . ?
N11 Fe1 C2 O2 37.0(17) . . . . ?
C1 Fe1 N11 C21 -178.58(13) . . . . ?
C2 Fe1 N11 C21 125.7(4) . . . . ?
N21 Fe1 N11 C21 -11.49(13) . . . . ?
C1 Fe1 N11 C12 -1.36(11) . . . . ?
C2 Fe1 N11 C12 -57.0(4) . . . . ?
N21 Fe1 N11 C12 165.73(10) . . . . ?
C1 Fe1 N21 C41 120.9(3) . . . . ?
C2 Fe1 N21 C41 -167.87(14) . . . . ?
N11 Fe1 N21 C41 5.16(13) . . . . ?
C1 Fe1 N21 C13 -56.5(3) . . . . ?
C2 Fe1 N21 C13 14.81(12) . . . . ?
N11 Fe1 N21 C13 -172.16(10) . . . . ?
C12 N11 C21 C31 -169.36(14) . . . . ?
Fe1 N11 C21 C31 7.6(2) . . . . ?
C12 N11 C21 C11 13.3(2) . . . . ?
Fe1 N11 C21 C11 -169.80(11) . . . . ?
C61 C11 C21 N11 106.03(17) . . . . ?
C71 C11 C21 N11 -15.1(2) . . . . ?
C81 C11 C21 N11 -136.44(16) . . . . ?
C61 C11 C21 C31 -71.51(16) . . . . ?
C71 C11 C21 C31 167.40(14) . . . . ?
C81 C11 C21 C31 46.03(18) . . . . ?
N11 C21 C31 C41 7.2(3) . . . . ?
C11 C21 C31 C41 -175.05(16) . . . . ?
C13 N21 C41 C31 -178.06(14) . . . . ?
Fe1 N21 C41 C31 4.9(2) . . . . ?
C13 N21 C41 C51 2.4(2) . . . . ?
Fe1 N21 C41 C51 -174.63(11) . . . . ?
C21 C31 C41 N21 -13.9(3) . . . . ?
C21 C31 C41 C51 165.68(16) . . . . ?
N21 C41 C51 C111 6.1(2) . . . . ?
C31 C41 C51 C111 -173.46(15) . . . . ?
N21 C41 C51 C91 -115.50(17) . . . . ?
C31 C41 C51 C91 64.94(18) . . . . ?
N21 C41 C51 C101 125.85(17) . . . . ?
C31 C41 C51 C101 -53.70(17) . . . . ?
C21 N11 C12 C62 93.39(17) . . . . ?
Fe1 N11 C12 C62 -83.95(14) . . . . ?
C21 N11 C12 C22 -95.53(18) . . . . ?
Fe1 N11 C12 C22 87.14(14) . . . . ?
C62 C12 C22 C32 -1.6(2) . . . . ?
N11 C12 C22 C32 -172.34(13) . . . . ?
C62 C12 C22 C72 176.92(14) . . . . ?
N11 C12 C22 C72 6.1(2) . . . . ?
C12 C22 C32 C42 -0.5(2) . . . . ?
C72 C22 C32 C42 -179.06(15) . . . . ?
C22 C32 C42 C52 1.2(3) . . . . ?
C32 C42 C52 C62 0.3(3) . . . . ?
C42 C52 C62 C12 -2.3(2) . . . . ?
C42 C52 C62 C102 174.80(16) . . . . ?
C22 C12 C62 C52 2.9(2) . . . . ?
N11 C12 C62 C52 173.86(13) . . . . ?
C22 C12 C62 C102 -174.08(14) . . . . ?
N11 C12 C62 C102 -3.1(2) . . . . ?
C32 C22 C72 C82 -53.0(2) . . . . ?
C12 C22 C72 C82 128.50(16) . . . . ?
C32 C22 C72 C92 70.48(19) . . . . ?
C12 C22 C72 C92 -107.96(18) . . . . ?
C52 C62 C102 C122 -42.1(2) . . . . ?
C12 C62 C102 C122 134.84(17) . . . . ?
C52 C62 C102 C112 80.6(2) . . . . ?
C12 C62 C102 C112 -102.45(19) . . . . ?
C41 N21 C13 C23 -98.35(18) . . . . ?
Fe1 N21 C13 C23 79.10(15) . . . . ?
C41 N21 C13 C63 88.06(19) . . . . ?
Fe1 N21 C13 C63 -94.49(15) . . . . ?
C63 C13 C23 C33 1.0(2) . . . . ?
N21 C13 C23 C33 -172.42(14) . . . . ?
C63 C13 C23 C73 -179.97(15) . . . . ?
N21 C13 C23 C73 6.6(2) . . . . ?
C13 C23 C33 C43 -0.2(3) . . . . ?
C73 C23 C33 C43 -179.28(17) . . . . ?
C23 C33 C43 C53 -0.5(3) . . . . ?
C33 C43 C53 C63 0.4(3) . . . . ?
C43 C53 C63 C13 0.3(3) . . . . ?
C43 C53 C63 C103 179.62(19) . . . . ?
C23 C13 C63 C53 -1.0(2) . . . . ?
N21 C13 C63 C53 172.37(15) . . . . ?
C23 C13 C63 C103 179.67(15) . . . . ?
N21 C13 C63 C103 -6.9(2) . . . . ?
C33 C23 C73 C93 69.4(2) . . . . ?
C13 C23 C73 C93 -109.61(18) . . . . ?
C33 C23 C73 C83 -53.8(2) . . . . ?
C13 C23 C73 C83 127.20(17) . . . . ?
C53 C63 C103 C123 -72.9(2) . . . . ?
C13 C63 C103 C123 106.4(2) . . . . ?
C53 C63 C103 C113 51.7(2) . . . . ?
C13 C63 C103 C113 -129.02(19) . . . . ?
